data_4104079
loop_
_publ_author_name
'Ismail Ibrahem'
'Miao Yu'
'Richard R. Schrock'
'Amir H. Hoveyda'

_publ_section_title
;
 Highly Z- and Enantioselective Ring-Opening/Cross-Metathesis Reactions
 Catalyzed by Stereogenic-at-Mo Adamantylimido Complexes
;
_journal_name_full 'Journal of the American Chemical Society'
_journal_page_first 3844
_journal_page_last 3845
_journal_paper_doi 10.1021/ja900097n
_journal_volume 131
_journal_year 2009
_chemical_absolute_configuration ad
_chemical_formula_moiety 'C22 H21 Br O3'
_chemical_formula_sum 'C22 H21 Br O3'
_chemical_formula_weight 413.30
_chemical_name_systematic
; 
 ? 
;
_space_group_IT_number 4
_symmetry_cell_setting monoclinic
_symmetry_space_group_name_Hall 'P 2yb'
_symmetry_space_group_name_H-M 'P 1 21 1'
_atom_sites_solution_hydrogens difmap
_atom_sites_solution_primary direct
_atom_sites_solution_secondary difmap
_audit_creation_method SHELXL-97
_cell_angle_alpha 90.00
_cell_angle_beta 92.434(8)
_cell_angle_gamma 90.00
_cell_formula_units_Z 2
_cell_length_a 5.916(4)
_cell_length_b 7.695(5)
_cell_length_c 21.225(13)
_cell_measurement_reflns_used 7134
_cell_measurement_temperature 100(2)
_cell_measurement_theta_max 28.24
_cell_measurement_theta_min 2.82
_cell_volume 965.4(11)
_computing_cell_refinement 'Bruker SAINT'
_computing_data_collection 'Bruker SMART'
_computing_data_reduction 'Bruker SAINT'
_computing_molecular_graphics 'Bruker SHELXTL'
_computing_publication_material 'Bruker SHELXTL'
_computing_structure_refinement 'SHELXL-97 (Sheldrick, 2008)'
_computing_structure_solution 'SHELXS-97 (Sheldrick, 2008)'
_diffrn_ambient_temperature 100(2)
_diffrn_measured_fraction_theta_full 0.980
_diffrn_measured_fraction_theta_max 0.980
_diffrn_measurement_device_type 'Bruker SMART APEX CCD'
_diffrn_measurement_method '0.3 deg wide \w exposures'
_diffrn_radiation_monochromator graphite
_diffrn_radiation_source 'normal-focus sealed tube'
_diffrn_radiation_type MoK\a
_diffrn_radiation_wavelength 0.71073
_diffrn_reflns_av_R_equivalents 0.0441
_diffrn_reflns_av_sigmaI/netI 0.0712
_diffrn_reflns_limit_h_max 7
_diffrn_reflns_limit_h_min -7
_diffrn_reflns_limit_k_max 10
_diffrn_reflns_limit_k_min -10
_diffrn_reflns_limit_l_max 28
_diffrn_reflns_limit_l_min -27
_diffrn_reflns_number 11087
_diffrn_reflns_theta_full 28.27
_diffrn_reflns_theta_max 28.27
_diffrn_reflns_theta_min 2.88
_exptl_absorpt_coefficient_mu 2.147
_exptl_absorpt_correction_T_max 0.9583
_exptl_absorpt_correction_T_min 0.8139
_exptl_absorpt_correction_type multi-scan
_exptl_absorpt_process_details SADABS
_exptl_crystal_colour colorless
_exptl_crystal_density_diffrn 1.422
_exptl_crystal_density_meas ?
_exptl_crystal_density_method none
_exptl_crystal_description block
_exptl_crystal_F_000 424
_exptl_crystal_size_max 0.10
_exptl_crystal_size_mid 0.05
_exptl_crystal_size_min 0.02
_refine_diff_density_max 0.940
_refine_diff_density_min -0.453
_refine_diff_density_rms 0.105
_refine_ls_abs_structure_details 'Flack H D (1983), Acta Cryst. A39, 876-881'
_refine_ls_abs_structure_Flack 0.019(9)
_refine_ls_extinction_coef na
_refine_ls_extinction_method none
_refine_ls_goodness_of_fit_ref 1.011
_refine_ls_hydrogen_treatment refxyz
_refine_ls_matrix_type full
_refine_ls_number_parameters 298
_refine_ls_number_reflns 4556
_refine_ls_number_restraints 22
_refine_ls_restrained_S_all 1.010
_refine_ls_R_factor_all 0.0438
_refine_ls_R_factor_gt 0.0378
_refine_ls_shift/su_max 0.000
_refine_ls_shift/su_mean 0.000
_refine_ls_structure_factor_coef Fsqd
_refine_ls_weighting_details 'calc w=1/[\s^2^(Fo^2^)+(0.0353P)^2^+0.0000P] where P=(Fo^2^+2Fc^2^)/3'
_refine_ls_weighting_scheme calc
_refine_ls_wR_factor_gt 0.0899
_refine_ls_wR_factor_ref 0.0931
_reflns_number_gt 4034
_reflns_number_total 4556
_reflns_threshold_expression >2sigma(I)
_cod_data_source_file ja900097n_si_001.cif
_cod_data_source_block C22H21BrO3
_cod_depositor_comments
;
The following automatic conversions were performed:

'_exptl_crystal_density_meas' value 'not measured' was changed to '?'
- the value is perceived as not measured.

Automatic conversion script
Id: cif_fix_values 3008 2015-01-20 13:52:24Z robertas 
;
_cod_original_cell_volume 965.4(10)
_cod_original_sg_symbol_H-M 'P 21'
_cod_database_code 4104079

loop_
_symmetry_equiv_pos_as_xyz
'x, y, z'
'-x, y+1/2, -z'

loop_
_atom_site_label
_atom_site_type_symbol
_atom_site_fract_x
_atom_site_fract_y
_atom_site_fract_z
_atom_site_U_iso_or_equiv
_atom_site_adp_type
_atom_site_occupancy
_atom_site_symmetry_multiplicity
_atom_site_calc_flag
_atom_site_refinement_flags
Br1 Br 0.07181(5) 0.42544(6) 0.990065(12) 0.03295(10) Uani 1 1 d .
O1 O -0.1394(3) 0.1162(3) 0.69405(9) 0.0220(5) Uani 1 1 d .
O2 O -0.4850(4) 0.0740(4) 0.73169(11) 0.0360(6) Uani 1 1 d .
O3 O 0.2232(3) -0.0861(4) 0.59167(8) 0.0200(4) Uani 1 1 d .
C1 C -0.0347(5) 0.3244(4) 0.91308(14) 0.0222(6) Uani 1 1 d .
C2 C 0.1010(5) 0.3322(4) 0.86161(15) 0.0217(6) Uani 1 1 d D
H2 H 0.241(4) 0.384(4) 0.8618(15) 0.026 Uiso 1 1 d D
C3 C 0.0226(5) 0.2634(4) 0.80494(14) 0.0210(6) Uani 1 1 d D
H3 H 0.107(5) 0.262(5) 0.7682(12) 0.025 Uiso 1 1 d D
C4 C -0.1930(5) 0.1886(4) 0.79980(14) 0.0185(6) Uani 1 1 d .
C5 C -0.3269(6) 0.1826(5) 0.85204(16) 0.0221(7) Uani 1 1 d D
H5 H -0.463(4) 0.120(5) 0.8474(18) 0.027 Uiso 1 1 d D
C6 C -0.2476(5) 0.2497(4) 0.90935(14) 0.0235(6) Uani 1 1 d D
H6 H -0.334(5) 0.257(5) 0.9454(12) 0.028 Uiso 1 1 d D
C7 C -0.2914(5) 0.1195(4) 0.73933(14) 0.0214(6) Uani 1 1 d .
C8 C -0.2048(6) 0.0254(5) 0.63544(15) 0.0226(7) Uani 1 1 d D
H8 H -0.367(3) 0.024(5) 0.6305(17) 0.027 Uiso 1 1 d D
C9 C -0.0889(5) 0.1196(5) 0.58312(14) 0.0234(6) Uani 1 1 d D
H9A H -0.124(6) 0.244(3) 0.5853(17) 0.028 Uiso 1 1 d D
H9B H -0.151(5) 0.072(5) 0.5433(11) 0.028 Uiso 1 1 d D
C10 C 0.1673(5) 0.0942(4) 0.58741(13) 0.0195(6) Uani 1 1 d D
H10 H 0.225(6) 0.161(4) 0.6243(13) 0.023 Uiso 1 1 d D
C11 C 0.1350(5) -0.1654(4) 0.64729(13) 0.0200(6) Uani 1 1 d D
H11 H 0.187(5) -0.094(5) 0.6842(11) 0.024 Uiso 1 1 d D
C12 C -0.1227(6) -0.1596(5) 0.64231(16) 0.0237(7) Uani 1 1 d D
H12A H -0.168(6) -0.232(4) 0.6059(13) 0.028 Uiso 1 1 d D
H12B H -0.188(6) -0.214(5) 0.6786(13) 0.028 Uiso 1 1 d D
C13 C 0.2742(5) 0.1610(4) 0.52955(14) 0.0229(6) Uani 1 1 d D
H13 H 0.236(6) 0.096(4) 0.4928(12) 0.027 Uiso 1 1 d D
C14 C 0.4140(5) 0.2921(5) 0.52805(17) 0.0271(7) Uani 1 1 d D
H14A H 0.455(6) 0.362(4) 0.5637(13) 0.032 Uiso 1 1 d D
H14B H 0.486(6) 0.332(5) 0.4917(13) 0.032 Uiso 1 1 d D
C15 C 0.2299(6) -0.3451(4) 0.65038(16) 0.0271(7) Uani 1 1 d D
H15 H 0.218(6) -0.411(5) 0.6139(13) 0.033 Uiso 1 1 d D
C16 C 0.3280(6) -0.4208(4) 0.70016(16) 0.0286(7) Uani 1 1 d D
H16 H 0.397(5) -0.527(3) 0.6958(17) 0.034 Uiso 1 1 d D
C17 C 0.3576(6) -0.3494(4) 0.76474(16) 0.0259(7) Uani 1 1 d .
C18 C 0.5589(6) -0.3791(5) 0.79978(18) 0.0323(8) Uani 1 1 d D
H18 H 0.679(5) -0.444(5) 0.7813(18) 0.039 Uiso 1 1 d D
C19 C 0.5930(7) -0.3144(6) 0.8603(2) 0.0344(9) Uani 1 1 d D
H19 H 0.733(5) -0.343(6) 0.8821(18) 0.041 Uiso 1 1 d D
C20 C 0.4220(6) -0.2222(5) 0.88788(17) 0.0330(8) Uani 1 1 d D
H20 H 0.441(6) -0.164(5) 0.9272(12) 0.040 Uiso 1 1 d D
C21 C 0.2208(6) -0.1928(5) 0.85411(16) 0.0277(7) Uani 1 1 d D
H21 H 0.106(5) -0.116(4) 0.8699(16) 0.033 Uiso 1 1 d D
C22 C 0.1884(5) -0.2550(4) 0.79377(15) 0.0232(7) Uani 1 1 d D
H22 H 0.044(4) -0.234(5) 0.7728(15) 0.028 Uiso 1 1 d D

loop_
_atom_site_aniso_label
_atom_site_aniso_U_11
_atom_site_aniso_U_22
_atom_site_aniso_U_33
_atom_site_aniso_U_23
_atom_site_aniso_U_13
_atom_site_aniso_U_12
Br1 0.04449(19) 0.03630(18) 0.01773(13) -0.00375(17) -0.00273(11) -0.00859(19)
O1 0.0147(10) 0.0327(13) 0.0186(10) -0.0066(9) 0.0003(8) -0.0027(9)
O2 0.0192(11) 0.0655(19) 0.0236(12) -0.0090(12) 0.0022(9) -0.0129(11)
O3 0.0216(9) 0.0228(10) 0.0158(8) 0.0000(11) 0.0042(7) 0.0011(11)
C1 0.0294(16) 0.0218(16) 0.0148(14) -0.0014(11) -0.0054(12) 0.0022(13)
C2 0.0197(15) 0.0205(16) 0.0246(15) -0.0002(12) -0.0017(12) 0.0000(12)
C3 0.0205(15) 0.0227(16) 0.0200(15) 0.0026(12) 0.0031(12) 0.0016(12)
C4 0.0171(14) 0.0196(15) 0.0187(14) 0.0002(11) -0.0013(11) 0.0018(11)
C5 0.0240(17) 0.0202(16) 0.0223(16) 0.0018(12) 0.0033(13) -0.0003(13)
C6 0.0257(16) 0.0264(17) 0.0188(14) 0.0038(12) 0.0047(13) 0.0006(13)
C7 0.0195(15) 0.0237(16) 0.0210(15) -0.0001(12) -0.0004(12) 0.0029(12)
C8 0.0177(16) 0.0334(19) 0.0164(15) -0.0062(13) -0.0023(13) -0.0022(13)
C9 0.0187(15) 0.0326(18) 0.0185(14) 0.0009(13) -0.0031(12) 0.0040(13)
C10 0.0192(14) 0.0238(16) 0.0154(13) 0.0003(11) -0.0003(11) 0.0018(12)
C11 0.0234(15) 0.0240(17) 0.0126(13) 0.0008(12) 0.0019(11) -0.0016(12)
C12 0.0254(17) 0.0310(18) 0.0146(15) -0.0030(13) 0.0006(13) -0.0076(14)
C13 0.0221(15) 0.0298(18) 0.0167(14) 0.0021(12) 0.0016(12) 0.0048(13)
C14 0.0232(16) 0.0309(19) 0.0272(16) 0.0077(14) 0.0018(13) 0.0058(14)
C15 0.0311(17) 0.0243(18) 0.0265(17) -0.0036(13) 0.0073(14) -0.0017(14)
C16 0.0360(18) 0.0181(16) 0.0327(18) 0.0031(13) 0.0125(15) 0.0030(14)
C17 0.0277(16) 0.0206(17) 0.0297(17) 0.0106(13) 0.0044(13) -0.0031(13)
C18 0.0247(16) 0.0266(18) 0.046(2) 0.0165(16) 0.0024(15) 0.0015(14)
C19 0.031(2) 0.0305(19) 0.041(2) 0.0153(17) -0.0114(17) -0.0062(15)
C20 0.0365(19) 0.033(2) 0.0285(18) 0.0129(15) -0.0069(15) -0.0109(16)
C21 0.0306(18) 0.0305(18) 0.0221(15) 0.0075(13) 0.0017(13) -0.0006(14)
C22 0.0197(15) 0.0259(17) 0.0241(15) 0.0085(13) 0.0002(12) -0.0012(13)

loop_
_atom_type_symbol
_atom_type_description
_atom_type_scat_dispersion_real
_atom_type_scat_dispersion_imag
_atom_type_scat_source
C C 0.0033 0.0016 'International Tables Vol C Tables 4.2.6.8 and 6.1.1.4'
H H 0.0000 0.0000 'International Tables Vol C Tables 4.2.6.8 and 6.1.1.4'
O O 0.0106 0.0060 'International Tables Vol C Tables 4.2.6.8 and 6.1.1.4'
Br Br -0.2901 2.4595 'International Tables Vol C Tables 4.2.6.8 and 6.1.1.4'

loop_
_geom_angle_atom_site_label_1
_geom_angle_atom_site_label_2
_geom_angle_atom_site_label_3
_geom_angle
C7 O1 C8 117.1(2)
C10 O3 C11 111.8(2)
C6 C1 C2 122.0(3)
C6 C1 Br1 119.3(2)
C2 C1 Br1 118.7(2)
C3 C2 C1 119.2(3)
C3 C2 H2 116(2)
C1 C2 H2 125(2)
C2 C3 C4 119.9(3)
C2 C3 H3 124(2)
C4 C3 H3 116(2)
C5 C4 C3 120.0(3)
C5 C4 C7 117.5(3)
C3 C4 C7 122.5(3)
C6 C5 C4 120.3(3)
C6 C5 H5 123(2)
C4 C5 H5 117(2)
C1 C6 C5 118.6(3)
C1 C6 H6 117(2)
C5 C6 H6 124(2)
O2 C7 O1 124.1(3)
O2 C7 C4 123.9(3)
O1 C7 C4 112.0(2)
O1 C8 C12 107.2(3)
O1 C8 C9 106.5(3)
C12 C8 C9 111.6(3)
O1 C8 H8 109(2)
C12 C8 H8 109(2)
C9 C8 H8 114(2)
C8 C9 C10 112.0(3)
C8 C9 H9A 109(2)
C10 C9 H9A 109(2)
C8 C9 H9B 107(2)
C10 C9 H9B 110(2)
H9A C9 H9B 110(3)
O3 C10 C13 106.3(2)
O3 C10 C9 110.8(3)
C13 C10 C9 111.1(2)
O3 C10 H10 113(2)
C13 C10 H10 109(2)
C9 C10 H10 107(2)
O3 C11 C15 106.2(2)
O3 C11 C12 109.0(2)
C15 C11 C12 113.8(3)
O3 C11 H11 107(2)
C15 C11 H11 112(2)
C12 C11 H11 108.2(17)
C8 C12 C11 110.5(3)
C8 C12 H12A 113(2)
C11 C12 H12A 106(2)
C8 C12 H12B 110(2)
C11 C12 H12B 111(2)
H12A C12 H12B 106(3)
C14 C13 C10 125.2(3)
C14 C13 H13 121(2)
C10 C13 H13 114(2)
C13 C14 H14A 124(2)
C13 C14 H14B 125(2)
H14A C14 H14B 111(3)
C16 C15 C11 126.6(3)
C16 C15 H15 116(3)
C11 C15 H15 117(3)
C15 C16 C17 127.5(3)
C15 C16 H16 120(2)
C17 C16 H16 113(2)
C18 C17 C22 117.4(3)
C18 C17 C16 119.8(3)
C22 C17 C16 122.8(3)
C19 C18 C17 121.5(4)
C19 C18 H18 119(2)
C17 C18 H18 120(2)
C18 C19 C20 119.7(4)
C18 C19 H19 117(3)
C20 C19 H19 123(3)
C21 C20 C19 119.6(4)
C21 C20 H20 117(2)
C19 C20 H20 123(2)
C22 C21 C20 120.6(3)
C22 C21 H21 117(2)
C20 C21 H21 121(2)
C21 C22 C17 121.1(3)
C21 C22 H22 118(2)
C17 C22 H22 121(2)

loop_
_geom_bond_atom_site_label_1
_geom_bond_atom_site_label_2
_geom_bond_distance
Br1 C1 1.893(3)
O1 C7 1.344(3)
O1 C8 1.464(4)
O2 C7 1.202(4)
O3 C10 1.428(4)
O3 C11 1.446(3)
C1 C6 1.384(5)
C1 C2 1.384(4)
C2 C3 1.377(4)
C2 H2 0.916(18)
C3 C4 1.399(4)
C3 H3 0.944(18)
C4 C5 1.391(4)
C4 C7 1.485(4)
C5 C6 1.385(5)
C5 H5 0.940(19)
C6 H6 0.941(18)
C8 C12 1.509(5)
C8 C9 1.514(5)
C8 H8 0.964(18)
C9 C10 1.527(4)
C9 H9A 0.980(19)
C9 H9B 0.978(18)
C10 C13 1.496(4)
C10 H10 0.987(18)
C11 C15 1.493(5)
C11 C12 1.525(5)
C11 H11 0.994(18)
C12 H12A 0.982(18)
C12 H12B 0.974(18)
C13 C14 1.306(5)
C13 H13 0.945(18)
C14 H14A 0.951(18)
C14 H14B 0.949(19)
C15 C16 1.319(5)
C15 H15 0.925(18)
C16 C17 1.480(5)
C16 H16 0.918(18)
C17 C18 1.396(5)
C17 C22 1.401(5)
C18 C19 1.385(6)
C18 H18 0.965(19)
C19 C20 1.385(6)
C19 H19 0.957(19)
C20 C21 1.382(5)
C20 H20 0.949(19)
C21 C22 1.373(5)
C21 H21 0.969(18)
C22 H22 0.959(18)

loop_
_geom_torsion_atom_site_label_1
_geom_torsion_atom_site_label_2
_geom_torsion_atom_site_label_3
_geom_torsion_atom_site_label_4
_geom_torsion
C6 C1 C2 C3 -0.1(5)
Br1 C1 C2 C3 -178.2(2)
C1 C2 C3 C4 0.7(5)
C2 C3 C4 C5 -0.5(5)
C2 C3 C4 C7 177.1(3)
C3 C4 C5 C6 -0.3(5)
C7 C4 C5 C6 -178.1(3)
C2 C1 C6 C5 -0.7(5)
Br1 C1 C6 C5 177.4(3)
C4 C5 C6 C1 0.9(5)
C8 O1 C7 O2 -10.4(5)
C8 O1 C7 C4 170.5(3)
C5 C4 C7 O2 7.0(5)
C3 C4 C7 O2 -170.7(3)
C5 C4 C7 O1 -173.8(3)
C3 C4 C7 O1 8.5(4)
C7 O1 C8 C12 -92.4(3)
C7 O1 C8 C9 148.0(3)
O1 C8 C9 C10 68.8(3)
C12 C8 C9 C10 -47.8(4)
C11 O3 C10 C13 178.1(2)
C11 O3 C10 C9 -61.0(3)
C8 C9 C10 O3 52.1(3)
C8 C9 C10 C13 170.0(3)
C10 O3 C11 C15 -172.8(2)
C10 O3 C11 C12 64.2(3)
O1 C8 C12 C11 -65.2(3)
C9 C8 C12 C11 51.1(3)
O3 C11 C12 C8 -58.3(3)
C15 C11 C12 C8 -176.6(3)
O3 C10 C13 C14 -124.5(3)
C9 C10 C13 C14 114.9(4)
O3 C11 C15 C16 131.6(3)
C12 C11 C15 C16 -108.5(4)
C11 C15 C16 C17 3.0(6)
C15 C16 C17 C18 -140.7(4)
C15 C16 C17 C22 40.9(5)
C22 C17 C18 C19 -1.6(5)
C16 C17 C18 C19 180.0(3)
C17 C18 C19 C20 1.9(5)
C18 C19 C20 C21 -1.3(5)
C19 C20 C21 C22 0.4(5)
C20 C21 C22 C17 -0.1(5)
C18 C17 C22 C21 0.7(5)
C16 C17 C22 C21 179.1(3)
